data_7031491
loop_
_publ_author_name
'Zhang, Guoqi'
'Proni, Gloria'
'Zhao, Sherry'
'Constable, Edwin C.'
'Housecroft, Catherine E.'
'Neuburger, Markus'
'Zampese, Jennifer A.'

_publ_section_title
;
 Chiral tetranuclear and dinuclear copper(ii) complexes for TEMPO-mediated
 aerobic oxidation of alcohols: are four metal centres better than two?
;
_journal_issue 32
_journal_name_full 'Dalton transactions (Cambridge, England : 2003)'
_journal_page_first 12313
_journal_page_last 12320
_journal_paper_doi 10.1039/c4dt01224k
_journal_volume 43
_journal_year 2014
_chemical_absolute_configuration ad
_chemical_formula_moiety 'C58 H66 Cu2 N2 O4, 0.7(C H2 Cl2)'
_chemical_formula_sum 'C58.7 H67.4 Cl1.4 Cu2 N2 O4'
_chemical_formula_weight 1041.72
_space_group_IT_number 18
_symmetry_cell_setting orthorhombic
_symmetry_space_group_name_Hall 'P 2 2ab'
_symmetry_space_group_name_H-M 'P 21 21 2'
_atom_sites_solution_hydrogens difmap
_atom_sites_solution_primary direct
_cell_angle_alpha 90
_cell_angle_beta 90
_cell_angle_gamma 90
_cell_formula_units_Z 4
_cell_length_a 18.3910(14)
_cell_length_b 22.5070(17)
_cell_length_c 13.8020(10)
_cell_measurement_reflns_used 9953
_cell_measurement_temperature 123
_cell_measurement_theta_max 28
_cell_measurement_theta_min 3
_cell_volume 5713.0(7)
_computing_cell_refinement 'Apex2 (Bruker AXS, 2006)'
_computing_data_collection 'Apex2 (Bruker AXS, 2006)'
_computing_data_reduction 'Apex2 (Bruker AXS, 2006)'
_computing_molecular_graphics 'CAMERON (Watkin et al., 1996)'
_computing_publication_material 'CRYSTALS (Betteridge et al., 2003)'
_computing_structure_refinement 'CRYSTALS (Betteridge et al., 2003)'
_computing_structure_solution 'SIR92 (Altomare et al., 1994)'
_diffrn_ambient_temperature 123
_diffrn_measured_fraction_theta_full 0.995
_diffrn_measured_fraction_theta_max 0.984
_diffrn_measurement_device Area
_diffrn_measurement_device_type 'Bruker Kappa Apex2'
_diffrn_measurement_method '\f & \w scans'
_diffrn_radiation_monochromator graphite
_diffrn_radiation_type 'Mo K\a'
_diffrn_radiation_wavelength 0.71073
_diffrn_reflns_av_R_equivalents 0.041
_diffrn_reflns_limit_h_max 24
_diffrn_reflns_limit_h_min -24
_diffrn_reflns_limit_k_max 29
_diffrn_reflns_limit_k_min 0
_diffrn_reflns_limit_l_max 17
_diffrn_reflns_limit_l_min 0
_diffrn_reflns_number 13209
_diffrn_reflns_theta_full 26.477
_diffrn_reflns_theta_max 27.871
_diffrn_reflns_theta_min 1.731
_diffrn_standards_number 0
_exptl_absorpt_coefficient_mu 0.854
_exptl_absorpt_correction_T_max 0.94
_exptl_absorpt_correction_T_min 0.94
_exptl_absorpt_correction_type multi-scan
_exptl_absorpt_process_details 'SADABS (Siemens, 1996)'
_exptl_crystal_colour notknown
_exptl_crystal_density_diffrn 1.211
_exptl_crystal_density_method 'not measured'
_exptl_crystal_description block
_exptl_crystal_F_000 2189.600
_exptl_crystal_size_max 0.220
_exptl_crystal_size_mid 0.170
_exptl_crystal_size_min 0.070
_refine_diff_density_max 1.11
_refine_diff_density_min -0.69
_refine_ls_abs_structure_details 'Flack (1983), 0 Friedel-pairs'
_refine_ls_abs_structure_Flack 0.010(8)
_refine_ls_extinction_method None
_refine_ls_goodness_of_fit_ref 1.0844
_refine_ls_hydrogen_treatment constr
_refine_ls_matrix_type full
_refine_ls_number_parameters 651
_refine_ls_number_reflns 10612
_refine_ls_number_restraints 995
_refine_ls_R_factor_all 0.0483
_refine_ls_R_factor_gt 0.0403
_refine_ls_shift/su_max 0.0412057
_refine_ls_shift/su_mean 0.0002476
_refine_ls_structure_factor_coef F
_refine_ls_weighting_details
;
 Method, part 1, Chebychev polynomial, (Watkin, 1994, Prince, 1982) 
 [weight] = 1.0/[A~0~*T~0~(x)+A~1~*T~1~(x) ... +A~n-1~]*T~n-1~(x)] 
 where A~i~ are the Chebychev coefficients listed below and x= Fcalc/Fmax 
 Method = Robust Weighting (Prince, 1982) 
 W = [weight] * [1-(deltaF/6*sigmaF)^2^]^2^ 
 A~i~ are: 
 13.0 9.28 10.4 5.75 
;
_refine_ls_weighting_scheme calc
_refine_ls_wR_factor_all 0.0465
_refine_ls_wR_factor_gt 0.0436
_refine_ls_wR_factor_ref 0.0425
_reflns_limit_h_max 24
_reflns_limit_h_min -24
_reflns_limit_k_max 29
_reflns_limit_k_min 0
_reflns_limit_l_max 17
_reflns_limit_l_min 0
_reflns_number_gt 11344
_reflns_number_total 13209
_reflns_threshold_expression I>2.0\s(I)
_oxford_diffrn_Wilson_B_factor 1.70
_oxford_diffrn_Wilson_scale 209.02
_oxford_refine_ls_r_factor_ref 0.0387
_oxford_refine_ls_scale 2.217(2)
_oxford_reflns_number_all 13164
_oxford_reflns_threshold_expression_ref I>3.0\s(I)
_cod_data_source_file c4dt01224k1.cif
_cod_data_source_block 1
_cod_depositor_comments 'Adding full bibliography for 7031490--7031491.cif.'
_cod_original_sg_symbol_H-M 'P 21 21 2 '
_cod_original_formula_sum 'C58.70 H67.40 Cl1.40 Cu2 N2 O4'
_cod_database_code 7031491

loop_
_symmetry_equiv_pos_as_xyz
x,y,z
x+1/2,-y+1/2,-z
-x+1/2,y+1/2,-z
-x,-y,z

loop_
_atom_site_label
_atom_site_type_symbol
_atom_site_fract_x
_atom_site_fract_y
_atom_site_fract_z
_atom_site_U_iso_or_equiv
_atom_site_occupancy
_atom_site_adp_type
_atom_site_refinement_flags_posn
_atom_site_refinement_flags_adp
_atom_site_refinement_flags_occupancy
_atom_site_disorder_assembly
_atom_site_disorder_group
Cu1 Cu 0.383574(14) -0.006868(12) 0.023192(17) 0.0207 1.0000 Uani . . . . .
Cu2 Cu 0.457867(14) 0.088739(12) 0.133004(17) 0.0206 1.0000 Uani . . . . .
N1 N 0.33056(11) -0.07125(9) 0.08127(13) 0.0219 1.0000 Uani . . . . .
N2 N 0.50416(11) 0.15601(9) 0.07198(12) 0.0214 1.0000 Uani . . . . .
O1 O 0.35504(9) -0.02304(8) -0.10340(11) 0.0249 1.0000 Uani . . . . .
O2 O 0.41039(9) 0.01258(8) 0.15384(10) 0.0244 1.0000 Uani . . . . .
O3 O 0.46839(9) 0.11686(7) 0.25968(11) 0.0242 1.0000 Uani . . . . .
O4 O 0.44284(10) 0.06274(8) 0.00186(10) 0.0268 1.0000 Uani . . . . .
C1 C 0.31588(12) -0.06735(10) -0.13327(16) 0.0221 1.0000 Uani . . . . .
C2 C 0.30105(12) -0.07228(11) -0.23550(15) 0.0225 1.0000 Uani . . . . .
C3 C 0.26157(13) -0.12008(12) -0.26767(16) 0.0263 1.0000 Uani . . . . .
C4 C 0.23350(13) -0.16584(12) -0.20785(16) 0.0259 1.0000 Uani . . . . .
C5 C 0.24625(13) -0.16044(12) -0.10968(16) 0.0266 1.0000 Uani . . . . .
C6 C 0.28644(13) -0.11199(11) -0.07121(16) 0.0238 1.0000 Uani . . . . .
C7 C 0.29605(12) -0.11096(11) 0.03314(16) 0.0233 1.0000 Uani . . . . .
C8 C 0.34264(13) -0.07615(11) 0.18725(15) 0.0235 1.0000 Uani . . . . .
C9 C 0.36429(12) -0.01262(11) 0.22456(14) 0.0232 1.0000 Uani . . . . .
C10 C 0.32677(15) -0.02359(12) -0.30474(16) 0.0297 1.0000 Uani . . . . .
C11 C 0.28987(19) 0.03502(14) -0.2778(2) 0.0434 1.0000 Uani . . . . .
C12 C 0.40956(16) -0.01685(15) -0.30011(18) 0.0378 1.0000 Uani . . . . .
C13 C 0.3077(2) -0.03859(16) -0.41085(19) 0.0499 1.0000 Uani . . . . .
C14 C 0.19186(14) -0.21716(12) -0.25500(17) 0.0299 1.0000 Uani . . . . .
C15 C 0.24312(18) -0.25038(16) -0.3249(3) 0.0476 1.0000 Uani . . . . .
C16 C 0.12761(16) -0.19344(15) -0.3139(2) 0.0450 1.0000 Uani . . . . .
C17 C 0.16375(19) -0.26147(15) -0.1812(2) 0.0444 1.0000 Uani . . . . .
C18 C 0.28230(13) -0.10437(11) 0.24496(15) 0.0231 1.0000 Uani . . . . .
C19 C 0.20878(13) -0.09189(13) 0.22817(17) 0.0309 1.0000 Uani . . . . .
C20 C 0.15567(15) -0.11382(14) 0.2899(2) 0.0380 1.0000 Uani . . . . .
C21 C 0.17411(19) -0.14920(15) 0.3679(2) 0.0458 1.0000 Uani . . . . .
C22 C 0.24629(18) -0.16213(14) 0.3852(2) 0.0410 1.0000 Uani . . . . .
C23 C 0.30088(16) -0.14066(12) 0.32331(17) 0.0321 1.0000 Uani . . . . .
C24 C 0.29853(14) 0.02497(11) 0.24856(17) 0.0264 1.0000 Uani . . . . .
C25 C 0.26205(17) 0.05858(15) 0.1795(2) 0.0416 1.0000 Uani . . . . .
C26 C 0.1993(2) 0.08983(18) 0.2039(3) 0.0580 1.0000 Uani . . . . .
C27 C 0.1741(2) 0.08857(18) 0.2985(3) 0.0554 1.0000 Uani . . . . .
C28 C 0.20938(17) 0.05492(14) 0.3668(2) 0.0448 1.0000 Uani . . . . .
C29 C 0.27088(15) 0.02431(14) 0.34230(18) 0.0363 1.0000 Uani . . . . .
C30 C 0.49926(13) 0.16602(10) 0.28790(15) 0.0221 1.0000 Uani . . . . .
C31 C 0.50429(13) 0.17968(11) 0.38936(14) 0.0235 1.0000 Uani . . . . .
C32 C 0.53720(14) 0.23140(11) 0.41762(16) 0.0279 1.0000 Uani . . . . .
C33 C 0.56650(13) 0.27425(12) 0.35414(19) 0.0303 1.0000 Uani . . . . .
C34 C 0.56333(14) 0.26080(12) 0.25672(18) 0.0295 1.0000 Uani . . . . .
C35 C 0.53119(12) 0.20789(11) 0.22233(15) 0.0235 1.0000 Uani . . . . .
C36 C 0.53239(12) 0.19963(10) 0.11804(15) 0.0228 1.0000 Uani . . . . .
C37 C 0.51379(12) 0.14879(11) -0.03404(15) 0.0237 1.0000 Uani . . . . .
C38 C 0.45181(14) 0.10610(11) -0.07025(15) 0.0257 1.0000 Uani . . . . .
C39 C 0.47187(15) 0.13694(12) 0.46423(15) 0.0295 1.0000 Uani . . . . .
C40 C 0.5033(2) 0.07460(12) 0.45335(17) 0.0382 1.0000 Uani . . . . .
C41 C 0.38861(17) 0.13481(14) 0.45211(19) 0.0373 1.0000 Uani . . . . .
C42 C 0.48735(18) 0.15706(14) 0.56899(17) 0.0390 1.0000 Uani . . . . .
C43 C 0.59970(15) 0.33116(14) 0.3948(2) 0.0384 1.0000 Uani . . . . .
C44 C 0.54673(18) 0.35998(15) 0.4669(2) 0.0454 1.0000 Uani . . . . .
C45 C 0.67028(19) 0.3150(2) 0.4488(3) 0.0612 1.0000 Uani . . . . .
C46 C 0.6164(2) 0.37540(17) 0.3145(3) 0.0597 1.0000 Uani . . . . .
C47 C 0.51854(12) 0.20606(11) -0.09236(16) 0.0244 1.0000 Uani . . . . .
C48 C 0.47390(14) 0.25404(12) -0.07267(17) 0.0304 1.0000 Uani . . . . .
C49 C 0.47360(16) 0.30336(13) -0.1342(2) 0.0402 1.0000 Uani . . . . .
C50 C 0.51711(17) 0.30336(15) -0.2162(2) 0.0455 1.0000 Uani . . . . .
C51 C 0.56131(15) 0.25599(16) -0.2359(2) 0.0421 1.0000 Uani . . . . .
C52 C 0.56342(14) 0.20709(13) -0.17345(18) 0.0312 1.0000 Uani . . . . .
C53 C 0.38309(14) 0.13987(11) -0.09670(16) 0.0267 1.0000 Uani . . . . .
C54 C 0.37623(16) 0.16310(13) -0.19023(18) 0.0359 1.0000 Uani . . . . .
C55 C 0.3179(2) 0.19820(15) -0.2155(2) 0.0492 1.0000 Uani . . . . .
C56 C 0.26431(19) 0.21036(17) -0.1487(3) 0.0552 1.0000 Uani . . . . .
C57 C 0.26877(19) 0.18577(19) -0.0554(3) 0.0552 1.0000 Uani . . . . .
C58 C 0.32848(15) 0.15137(14) -0.0305(2) 0.0374 1.0000 Uani . . . . .
H31 H 0.2520 -0.1221 -0.3335 0.0312 1.0000 Uiso R . . . .
H51 H 0.2301 -0.1904 -0.0677 0.0322 1.0000 Uiso R . . . .
H71 H 0.2753 -0.1424 0.0686 0.0257 1.0000 Uiso R . . . .
H81 H 0.3849 -0.1018 0.1955 0.0287 1.0000 Uiso R . . . .
H91 H 0.3935 -0.0190 0.2831 0.0292 1.0000 Uiso R . . . .
H111 H 0.2980 0.0458 -0.2119 0.0664 1.0000 Uiso R . . . .
H112 H 0.3080 0.0669 -0.3181 0.0659 1.0000 Uiso R . . . .
H113 H 0.2382 0.0308 -0.2863 0.0658 1.0000 Uiso R . . . .
H121 H 0.4258 0.0151 -0.3415 0.0600 1.0000 Uiso R . . . .
H122 H 0.4275 -0.0061 -0.2367 0.0604 1.0000 Uiso R . . . .
H123 H 0.4338 -0.0527 -0.3181 0.0600 1.0000 Uiso R . . . .
H131 H 0.3267 -0.0770 -0.4283 0.0720 1.0000 Uiso R . . . .
H132 H 0.3282 -0.0090 -0.4540 0.0717 1.0000 Uiso R . . . .
H133 H 0.2556 -0.0393 -0.4190 0.0716 1.0000 Uiso R . . . .
H151 H 0.2610 -0.2237 -0.3750 0.0722 1.0000 Uiso R . . . .
H152 H 0.2189 -0.2838 -0.3542 0.0716 1.0000 Uiso R . . . .
H153 H 0.2836 -0.2658 -0.2892 0.0722 1.0000 Uiso R . . . .
H161 H 0.0970 -0.1690 -0.2736 0.0670 1.0000 Uiso R . . . .
H162 H 0.0996 -0.2258 -0.3420 0.0662 1.0000 Uiso R . . . .
H163 H 0.1465 -0.1682 -0.3657 0.0671 1.0000 Uiso R . . . .
H171 H 0.2061 -0.2764 -0.1443 0.0678 1.0000 Uiso R . . . .
H172 H 0.1401 -0.2944 -0.2125 0.0677 1.0000 Uiso R . . . .
H173 H 0.1299 -0.2420 -0.1381 0.0679 1.0000 Uiso R . . . .
H191 H 0.1968 -0.0675 0.1750 0.0370 1.0000 Uiso R . . . .
H201 H 0.1069 -0.1037 0.2779 0.0448 1.0000 Uiso R . . . .
H211 H 0.1377 -0.1651 0.4078 0.0558 1.0000 Uiso R . . . .
H221 H 0.2585 -0.1865 0.4372 0.0483 1.0000 Uiso R . . . .
H231 H 0.3507 -0.1501 0.3356 0.0389 1.0000 Uiso R . . . .
H251 H 0.2803 0.0602 0.1172 0.0492 1.0000 Uiso R . . . .
H261 H 0.1747 0.1126 0.1579 0.0695 1.0000 Uiso R . . . .
H271 H 0.1336 0.1081 0.3148 0.0675 1.0000 Uiso R . . . .
H281 H 0.1912 0.0527 0.4290 0.0528 1.0000 Uiso R . . . .
H291 H 0.2936 0.0015 0.3904 0.0429 1.0000 Uiso R . . . .
H321 H 0.5396 0.2400 0.4849 0.0349 1.0000 Uiso R . . . .
H341 H 0.5823 0.2874 0.2120 0.0345 1.0000 Uiso R . . . .
H361 H 0.5550 0.2319 0.0827 0.0266 1.0000 Uiso R . . . .
H371 H 0.5588 0.1257 -0.0456 0.0281 1.0000 Uiso R . . . .
H381 H 0.4708 0.0860 -0.1286 0.0303 1.0000 Uiso R . . . .
H401 H 0.5556 0.0762 0.4571 0.0576 1.0000 Uiso R . . . .
H402 H 0.4895 0.0575 0.3926 0.0585 1.0000 Uiso R . . . .
H403 H 0.4848 0.0500 0.5041 0.0575 1.0000 Uiso R . . . .
H411 H 0.3754 0.1235 0.3878 0.0559 1.0000 Uiso R . . . .
H412 H 0.3695 0.1065 0.4970 0.0558 1.0000 Uiso R . . . .
H413 H 0.3693 0.1732 0.4663 0.0556 1.0000 Uiso R . . . .
H421 H 0.5380 0.1600 0.5791 0.0581 1.0000 Uiso R . . . .
H422 H 0.4657 0.1957 0.5790 0.0576 1.0000 Uiso R . . . .
H423 H 0.4653 0.1291 0.6131 0.0575 1.0000 Uiso R . . . .
H441 H 0.5636 0.3990 0.4856 0.0685 1.0000 Uiso R . . . .
H442 H 0.4986 0.3637 0.4380 0.0687 1.0000 Uiso R . . . .
H443 H 0.5418 0.3351 0.5240 0.0689 1.0000 Uiso R . . . .
H451 H 0.7036 0.2947 0.4068 0.0941 1.0000 Uiso R . . . .
H452 H 0.6591 0.2903 0.5045 0.0941 1.0000 Uiso R . . . .
H453 H 0.6919 0.3526 0.4700 0.0936 1.0000 Uiso R . . . .
H461 H 0.6575 0.3617 0.2744 0.0898 1.0000 Uiso R . . . .
H462 H 0.5741 0.3830 0.2755 0.0898 1.0000 Uiso R . . . .
H463 H 0.6318 0.4119 0.3442 0.0898 1.0000 Uiso R . . . .
H481 H 0.4440 0.2545 -0.0188 0.0361 1.0000 Uiso R . . . .
H491 H 0.4448 0.3351 -0.1210 0.0460 1.0000 Uiso R . . . .
H501 H 0.5163 0.3366 -0.2557 0.0530 1.0000 Uiso R . . . .
H511 H 0.5902 0.2561 -0.2906 0.0491 1.0000 Uiso R . . . .
H521 H 0.5940 0.1745 -0.1862 0.0367 1.0000 Uiso R . . . .
H541 H 0.4114 0.1558 -0.2337 0.0433 1.0000 Uiso R . . . .
H551 H 0.3146 0.2140 -0.2780 0.0593 1.0000 Uiso R . . . .
H561 H 0.2245 0.2339 -0.1654 0.0673 1.0000 Uiso R . . . .
H571 H 0.2314 0.1921 -0.0106 0.0658 1.0000 Uiso R . . . .
H581 H 0.3299 0.1337 0.0321 0.0465 1.0000 Uiso R . . . .
C59 C 0.3848(7) 0.4678(6) 0.1196(3) 0.1271 0.528(2) Uani D U P 1 1
Cl1 Cl 0.3400(2) 0.5091(2) 0.0206(3) 0.1403 0.528(2) Uani D U P 1 1
Cl2 Cl 0.4507(2) 0.4089(3) 0.0861(3) 0.1475 0.528(2) Uani D U P 1 1
H591 H 0.4105 0.4956 0.1607 0.1812 0.528(2) Uiso R . P 1 1
H592 H 0.3457 0.4476 0.1550 0.1811 0.528(2) Uiso R . P 1 1
C159 C 0.377(2) 0.4623(6) 0.126(2) 0.1274 0.172(2) Uani D U P 1 2
Cl101 Cl 0.3439(8) 0.5334(7) 0.0718(10) 0.1405 0.172(2) Uani D U P 1 2
Cl102 Cl 0.4326(6) 0.4668(7) 0.2389(8) 0.1467 0.172(2) Uani D U P 1 2
H1591 H 0.3993 0.4403 0.0738 0.1811 0.172(2) Uiso R . P 1 2
H1592 H 0.3300 0.4443 0.1422 0.1810 0.172(2) Uiso R . P 1 2

loop_
_atom_site_aniso_label
_atom_site_aniso_U_11
_atom_site_aniso_U_22
_atom_site_aniso_U_33
_atom_site_aniso_U_23
_atom_site_aniso_U_13
_atom_site_aniso_U_12
Cu1 0.02597(13) 0.02727(14) 0.00877(10) -0.00084(9) -0.00017(10) -0.00234(11)
Cu2 0.02406(12) 0.02863(13) 0.00900(10) -0.00054(10) -0.00037(10) -0.00275(11)
N1 0.0261(9) 0.0294(10) 0.0103(8) 0.0019(7) 0.0031(7) 0.0015(7)
N2 0.0212(8) 0.0326(10) 0.0103(7) 0.0033(7) 0.0007(7) -0.0001(8)
O1 0.0329(8) 0.0295(8) 0.0122(7) 0.0013(6) -0.0011(6) -0.0065(7)
O2 0.0286(7) 0.0346(9) 0.0100(6) -0.0016(6) 0.0028(6) -0.0084(7)
O3 0.0309(8) 0.0294(8) 0.0123(6) -0.0004(6) -0.0001(6) -0.0048(7)
O4 0.0419(10) 0.0271(8) 0.0115(7) 0.0004(6) -0.0025(6) -0.0067(7)
C1 0.0239(10) 0.0288(10) 0.0136(9) -0.0011(8) 0.0020(8) 0.0020(8)
C2 0.0227(10) 0.0324(12) 0.0124(9) 0.0004(8) 0.0006(8) 0.0019(8)
C3 0.0266(11) 0.0382(13) 0.0140(9) -0.0003(9) -0.0029(8) -0.0041(10)
C4 0.0258(11) 0.0362(13) 0.0157(10) -0.0030(9) -0.0005(8) -0.0035(9)
C5 0.0263(11) 0.0390(13) 0.0144(10) 0.0021(9) 0.0025(8) -0.0062(10)
C6 0.0237(11) 0.0343(12) 0.0134(9) -0.0012(8) 0.0024(8) 0.0009(9)
C7 0.0243(10) 0.0308(11) 0.0147(9) 0.0021(8) 0.0060(8) -0.0017(8)
C8 0.0267(11) 0.0332(13) 0.0106(9) 0.0015(8) 0.0000(8) 0.0006(9)
C9 0.0246(10) 0.0345(12) 0.0104(8) 0.0001(8) 0.0010(7) -0.0031(9)
C10 0.0416(13) 0.0364(13) 0.0112(9) 0.0047(8) -0.0030(9) -0.0122(11)
C11 0.0560(18) 0.0362(15) 0.0379(15) 0.0089(12) -0.0136(13) -0.0014(13)
C12 0.0409(14) 0.0544(17) 0.0182(10) -0.0004(11) 0.0068(10) -0.0192(12)
C13 0.076(2) 0.0589(19) 0.0145(11) 0.0080(12) -0.0084(13) -0.0357(17)
C14 0.0293(12) 0.0415(14) 0.0190(10) -0.0029(10) -0.0021(9) -0.0121(10)
C15 0.0487(17) 0.0512(18) 0.0430(15) -0.0175(14) 0.0037(14) -0.0135(14)
C16 0.0362(15) 0.0552(18) 0.0437(16) 0.0000(13) -0.0153(12) -0.0158(13)
C17 0.0526(17) 0.0491(17) 0.0314(14) -0.0006(12) -0.0020(13) -0.0297(14)
C18 0.0263(11) 0.0300(12) 0.0131(9) -0.0008(8) 0.0011(8) -0.0026(9)
C19 0.0267(11) 0.0452(14) 0.0208(10) -0.0028(10) 0.0001(8) -0.0036(11)
C20 0.0311(13) 0.0518(16) 0.0311(13) -0.0092(12) 0.0064(10) -0.0089(12)
C21 0.0549(17) 0.0519(17) 0.0304(13) -0.0019(13) 0.0188(13) -0.0173(14)
C22 0.0552(17) 0.0416(15) 0.0262(13) 0.0102(11) 0.0127(12) -0.0020(13)
C23 0.0381(13) 0.0410(14) 0.0171(10) 0.0062(10) 0.0043(10) 0.0028(11)
C24 0.0312(12) 0.0311(12) 0.0167(10) -0.0034(8) 0.0039(9) -0.0039(9)
C25 0.0449(15) 0.0461(16) 0.0337(14) 0.0082(12) 0.0069(12) 0.0096(13)
C26 0.0567(19) 0.058(2) 0.059(2) 0.0157(18) 0.0055(16) 0.0211(18)
C27 0.0497(17) 0.0533(18) 0.063(2) -0.0042(17) 0.0177(16) 0.0145(16)
C28 0.0471(16) 0.0505(17) 0.0369(14) -0.0121(14) 0.0139(13) 0.0027(13)
C29 0.0385(13) 0.0504(16) 0.0200(11) -0.0110(10) 0.0028(10) 0.0009(11)
C30 0.0216(9) 0.0291(11) 0.0156(9) 0.0000(8) -0.0029(8) 0.0028(9)
C31 0.0244(10) 0.0325(12) 0.0136(9) 0.0001(8) -0.0011(8) 0.0040(9)
C32 0.0275(11) 0.0393(13) 0.0169(10) -0.0046(9) -0.0021(9) 0.0012(10)
C33 0.0278(11) 0.0371(13) 0.0260(12) -0.0078(10) -0.0006(9) -0.0058(10)
C34 0.0271(11) 0.0414(14) 0.0202(11) 0.0020(10) -0.0007(9) -0.0059(10)
C35 0.0195(10) 0.0343(12) 0.0166(9) -0.0003(8) -0.0020(8) -0.0026(9)
C36 0.0211(10) 0.0305(11) 0.0168(10) 0.0050(8) 0.0015(8) 0.0001(8)
C37 0.0274(11) 0.0332(12) 0.0104(8) -0.0004(8) 0.0024(8) 0.0028(9)
C38 0.0356(12) 0.0303(11) 0.0112(8) 0.0009(8) -0.0016(9) -0.0011(10)
C39 0.0436(13) 0.0354(12) 0.0095(9) 0.0021(8) 0.0005(9) 0.0016(10)
C40 0.0665(17) 0.0311(14) 0.0170(10) 0.0017(9) -0.0001(11) 0.0072(12)
C41 0.0440(14) 0.0442(14) 0.0235(11) 0.0040(10) 0.0097(11) -0.0076(13)
C42 0.0610(18) 0.0418(15) 0.0143(10) -0.0024(10) -0.0001(11) 0.0021(13)
C43 0.0354(14) 0.0484(16) 0.0314(13) -0.0141(11) 0.0018(10) -0.0146(12)
C44 0.0446(15) 0.0512(16) 0.0403(15) -0.0161(13) 0.0047(14) -0.0118(13)
C45 0.0400(16) 0.078(2) 0.065(2) -0.0328(19) -0.0135(15) -0.0106(16)
C46 0.076(2) 0.0554(19) 0.0477(18) -0.0170(15) 0.0094(17) -0.0389(19)
C47 0.0249(11) 0.0324(12) 0.0158(9) 0.0008(9) -0.0009(8) -0.0035(9)
C48 0.0337(13) 0.0377(13) 0.0197(10) 0.0035(9) 0.0013(9) -0.0040(10)
C49 0.0403(14) 0.0412(14) 0.0390(13) 0.0093(13) -0.0031(12) 0.0027(11)
C50 0.0471(17) 0.0496(17) 0.0399(15) 0.0242(14) 0.0017(12) -0.0053(13)
C51 0.0309(13) 0.0654(19) 0.0299(13) 0.0196(13) 0.0081(10) -0.0008(13)
C52 0.0271(11) 0.0441(14) 0.0224(11) 0.0041(10) 0.0019(9) -0.0006(10)
C53 0.0303(11) 0.0331(12) 0.0168(9) 0.0000(8) -0.0061(9) -0.0070(10)
C54 0.0384(14) 0.0469(15) 0.0224(11) 0.0084(10) -0.0075(10) -0.0104(12)
C55 0.0559(18) 0.0476(17) 0.0441(16) 0.0095(14) -0.0280(15) -0.0047(15)
C56 0.0494(17) 0.0528(18) 0.064(2) -0.0045(16) -0.0324(17) 0.0098(15)
C57 0.0370(16) 0.073(2) 0.055(2) -0.0114(17) -0.0037(14) 0.0044(15)
C58 0.0322(12) 0.0530(16) 0.0271(12) -0.0065(12) -0.0024(11) -0.0031(11)
C59 0.093(4) 0.195(5) 0.093(4) 0.012(4) 0.007(4) -0.039(4)
Cl1 0.148(2) 0.176(3) 0.097(2) 0.030(2) -0.022(2) -0.071(2)
Cl2 0.104(2) 0.234(4) 0.105(2) 0.000(3) 0.0279(17) -0.020(3)
C159 0.094(4) 0.194(5) 0.094(4) 0.012(4) 0.008(4) -0.039(4)
Cl101 0.147(3) 0.178(4) 0.097(3) 0.029(3) -0.024(3) -0.067(3)
Cl102 0.103(2) 0.232(4) 0.105(2) -0.001(3) 0.023(2) -0.019(3)

loop_
_atom_type_symbol
_atom_type_scat_dispersion_real
_atom_type_scat_dispersion_imag
_atom_type_scat_Cromer_Mann_a1
_atom_type_scat_Cromer_Mann_b1
_atom_type_scat_Cromer_Mann_a2
_atom_type_scat_Cromer_Mann_b2
_atom_type_scat_Cromer_Mann_a3
_atom_type_scat_Cromer_Mann_b3
_atom_type_scat_Cromer_Mann_a4
_atom_type_scat_Cromer_Mann_b4
_atom_type_scat_Cromer_Mann_c
_atom_type_scat_source
C 0.0033 0.0016 2.3100 20.8439 1.0200 10.2075 1.5886 0.5687 0.8650 51.6512 0.2156 'International Tables Vol C 4.2.6.8 and 6.1.1.4'
H 0.0000 0.0000 0.4930 10.5109 0.3229 26.1257 0.1402 3.1424 0.0408 57.7998 0.0030 'International Tables Vol C 4.2.6.8 and 6.1.1.4'
N 0.0061 0.0033 12.2126 0.0057 3.1322 9.8933 2.0125 28.9975 1.1663 0.5826 -11.5290 'International Tables Vol C 4.2.6.8 and 6.1.1.4'
O 0.0106 0.0060 3.0485 13.2771 2.2868 5.7011 1.5463 0.3239 0.8670 32.9089 0.2508 'International Tables Vol C 4.2.6.8 and 6.1.1.4'
Cl 0.1484 0.1585 11.4604 0.0104 7.1964 1.1662 6.2556 18.5194 1.6455 47.7784 -9.5574 'International Tables Vol C 4.2.6.8 and 6.1.1.4'
Cu 0.3201 1.2651 13.3380 3.5828 7.1676 0.2470 5.6158 11.3966 1.6735 64.8126 1.1910 'International Tables Vol C 4.2.6.8 and 6.1.1.4'

loop_
_geom_angle_atom_site_label_1
_geom_angle_atom_site_label_2
_geom_angle_atom_site_label_3
_geom_angle
_geom_angle_publ_flag
N1 Cu1 O1 95.80(8) yes
N1 Cu1 O2 84.86(7) yes
O1 Cu1 O2 177.65(8) yes
N1 Cu1 O4 164.09(7) yes
O1 Cu1 O4 100.07(7) yes
O2 Cu1 O4 79.24(7) yes
N2 Cu2 O2 162.49(7) yes
N2 Cu2 O3 95.56(7) yes
O2 Cu2 O3 101.92(7) yes
N2 Cu2 O4 83.76(7) yes
O2 Cu2 O4 78.84(7) yes
O3 Cu2 O4 176.96(8) yes
Cu1 N1 C7 124.11(15) yes
Cu1 N1 C8 113.04(15) yes
C7 N1 C8 122.2(2) yes
Cu2 N2 C36 124.32(14) yes
Cu2 N2 C37 113.40(16) yes
C36 N2 C37 121.7(2) yes
Cu1 O1 C1 127.26(15) yes
Cu2 O2 Cu1 100.21(7) yes
Cu2 O2 C9 136.55(14) yes
Cu1 O2 C9 113.79(13) yes
Cu2 O3 C30 127.74(14) yes
Cu1 O4 Cu2 100.64(7) yes
Cu1 O4 C38 137.61(15) yes
Cu2 O4 C38 116.04(14) yes
O1 C1 C2 118.4(2) yes
O1 C1 C6 124.1(2) yes
C2 C1 C6 117.5(2) yes
C1 C2 C3 118.5(2) yes
C1 C2 C10 119.9(2) yes
C3 C2 C10 121.56(19) yes
C2 C3 C4 125.0(2) yes
C2 C3 H31 117.2 no
C4 C3 H31 117.8 no
C3 C4 C5 116.5(2) yes
C3 C4 C14 118.9(2) yes
C5 C4 C14 124.6(2) yes
C4 C5 C6 121.5(2) yes
C4 C5 H51 119.3 no
C6 C5 H51 119.0 no
C1 C6 C5 120.9(2) yes
C1 C6 C7 122.6(2) yes
C5 C6 C7 116.5(2) yes
C6 C7 N1 125.9(2) yes
C6 C7 H71 117.0 no
N1 C7 H71 117.1 no
N1 C8 C9 107.06(19) yes
N1 C8 C18 116.25(19) yes
C9 C8 C18 113.40(18) yes
N1 C8 H81 106.2 no
C9 C8 H81 107.4 no
C18 C8 H81 106.0 no
C8 C9 O2 106.94(17) yes
C8 C9 C24 112.22(18) yes
O2 C9 C24 114.0(2) yes
C8 C9 H91 106.0 no
O2 C9 H91 107.4 no
C24 C9 H91 109.8 no
C2 C10 C11 109.2(2) yes
C2 C10 C12 110.6(2) yes
C11 C10 C12 110.2(2) yes
C2 C10 C13 111.5(2) yes
C11 C10 C13 108.6(2) yes
C12 C10 C13 106.7(2) yes
C10 C11 H111 112.4 no
C10 C11 H112 110.3 no
H111 C11 H112 107.8 no
C10 C11 H113 108.8 no
H111 C11 H113 107.3 no
H112 C11 H113 110.1 no
C10 C12 H121 110.9 no
C10 C12 H122 113.7 no
H121 C12 H122 104.0 no
C10 C12 H123 111.7 no
H121 C12 H123 109.3 no
H122 C12 H123 106.8 no
C10 C13 H131 110.6 no
C10 C13 H132 110.2 no
H131 C13 H132 108.8 no
C10 C13 H133 109.8 no
H131 C13 H133 108.5 no
H132 C13 H133 109.0 no
C4 C14 C15 109.0(2) yes
C4 C14 C16 110.4(2) yes
C15 C14 C16 108.0(2) yes
C4 C14 C17 112.4(2) yes
C15 C14 C17 108.1(3) yes
C16 C14 C17 108.9(2) yes
C14 C15 H151 110.6 no
C14 C15 H152 111.1 no
H151 C15 H152 109.8 no
C14 C15 H153 109.2 no
H151 C15 H153 109.0 no
H152 C15 H153 107.0 no
C14 C16 H161 110.0 no
C14 C16 H162 111.1 no
H161 C16 H162 110.4 no
C14 C16 H163 108.5 no
H161 C16 H163 107.3 no
H162 C16 H163 109.4 no
C14 C17 H171 107.5 no
C14 C17 H172 111.0 no
H171 C17 H172 109.0 no
C14 C17 H173 109.6 no
H171 C17 H173 110.2 no
H172 C17 H173 109.6 no
C8 C18 C19 122.6(2) yes
C8 C18 C23 118.4(2) yes
C19 C18 C23 118.8(2) yes
C18 C19 C20 120.5(2) yes
C18 C19 H191 118.2 no
C20 C19 H191 121.3 no
C19 C20 C21 120.7(3) yes
C19 C20 H201 118.6 no
C21 C20 H201 120.7 no
C20 C21 C22 119.5(3) yes
C20 C21 H211 120.2 no
C22 C21 H211 120.3 no
C21 C22 C23 120.7(3) yes
C21 C22 H221 119.3 no
C23 C22 H221 119.9 no
C22 C23 C18 119.8(3) yes
C22 C23 H231 120.1 no
C18 C23 H231 120.1 no
C9 C24 C25 122.7(2) yes
C9 C24 C29 119.4(2) yes
C25 C24 C29 117.9(3) yes
C24 C25 C26 120.6(3) yes
C24 C25 H251 119.0 no
C26 C25 H251 120.5 no
C25 C26 C27 119.7(3) yes
C25 C26 H261 120.9 no
C27 C26 H261 119.3 no
C26 C27 C28 120.0(3) yes
C26 C27 H271 120.4 no
C28 C27 H271 119.5 no
C27 C28 C29 119.9(3) yes
C27 C28 H281 119.9 no
C29 C28 H281 120.2 no
C24 C29 C28 121.9(3) yes
C24 C29 H291 120.2 no
C28 C29 H291 118.0 no
O3 C30 C31 120.1(2) yes
O3 C30 C35 123.25(19) yes
C31 C30 C35 116.7(2) yes
C30 C31 C32 119.2(2) yes
C30 C31 C39 119.9(2) yes
C32 C31 C39 120.92(19) yes
C31 C32 C33 125.0(2) yes
C31 C32 H321 118.2 no
C33 C32 H321 116.8 no
C32 C33 C34 116.1(2) yes
C32 C33 C43 119.9(2) yes
C34 C33 C43 124.0(2) yes
C33 C34 C35 122.0(2) yes
C33 C34 H341 119.4 no
C35 C34 H341 118.5 no
C30 C35 C34 120.9(2) yes
C30 C35 C36 123.3(2) yes
C34 C35 C36 115.8(2) yes
C35 C36 N2 125.8(2) yes
C35 C36 H361 114.2 no
N2 C36 H361 119.9 no
N2 C37 C38 107.10(18) yes
N2 C37 C47 115.8(2) yes
C38 C37 C47 113.01(18) yes
N2 C37 H371 108.5 no
C38 C37 H371 103.5 no
C47 C37 H371 108.2 no
C37 C38 O4 106.54(17) yes
C37 C38 C53 111.95(19) yes
O4 C38 C53 114.9(2) yes
C37 C38 H381 106.4 no
O4 C38 H381 107.6 no
C53 C38 H381 109.1 no
C31 C39 C40 111.3(2) yes
C31 C39 C41 109.4(2) yes
C40 C39 C41 109.7(2) yes
C31 C39 C42 112.1(2) yes
C40 C39 C42 107.0(2) yes
C41 C39 C42 107.1(2) yes
C39 C40 H401 109.8 no
C39 C40 H402 110.8 no
H401 C40 H402 109.0 no
C39 C40 H403 109.0 no
H401 C40 H403 109.7 no
H402 C40 H403 108.5 no
C39 C41 H411 111.2 no
C39 C41 H412 108.4 no
H411 C41 H412 109.3 no
C39 C41 H413 108.7 no
H411 C41 H413 109.7 no
H412 C41 H413 109.6 no
C39 C42 H421 110.0 no
C39 C42 H422 108.8 no
H421 C42 H422 108.9 no
C39 C42 H423 108.8 no
H421 C42 H423 111.4 no
H422 C42 H423 108.9 no
C33 C43 C44 109.8(2) yes
C33 C43 C45 108.5(3) yes
C44 C43 C45 108.7(3) yes
C33 C43 C46 111.2(2) yes
C44 C43 C46 108.9(3) yes
C45 C43 C46 109.7(3) yes
C43 C44 H441 110.7 no
C43 C44 H442 110.2 no
H441 C44 H442 108.9 no
C43 C44 H443 110.0 no
H441 C44 H443 109.8 no
H442 C44 H443 107.3 no
C43 C45 H451 111.0 no
C43 C45 H452 109.9 no
H451 C45 H452 109.9 no
C43 C45 H453 106.4 no
H451 C45 H453 109.4 no
H452 C45 H453 110.2 no
C43 C46 H461 111.1 no
C43 C46 H462 111.1 no
H461 C46 H462 111.2 no
C43 C46 H463 107.9 no
H461 C46 H463 106.3 no
H462 C46 H463 109.0 no
C37 C47 C48 121.5(2) yes
C37 C47 C52 118.3(2) yes
C48 C47 C52 119.8(2) yes
C47 C48 C49 120.2(2) yes
C47 C48 H481 121.3 no
C49 C48 H481 118.5 no
C48 C49 C50 119.6(3) yes
C48 C49 H491 120.3 no
C50 C49 H491 120.1 no
C49 C50 C51 120.3(3) yes
C49 C50 H501 118.1 no
C51 C50 H501 121.5 no
C50 C51 C52 120.5(3) yes
C50 C51 H511 120.2 no
C52 C51 H511 119.3 no
C51 C52 C47 119.5(3) yes
C51 C52 H521 121.0 no
C47 C52 H521 119.5 no
C38 C53 C54 118.9(2) yes
C38 C53 C58 122.6(2) yes
C54 C53 C58 118.3(3) yes
C53 C54 C55 121.3(3) yes
C53 C54 H541 118.9 no
C55 C54 H541 119.8 no
C54 C55 C56 120.1(3) yes
C54 C55 H551 120.2 no
C56 C55 H551 119.7 no
C55 C56 C57 119.6(3) yes
C55 C56 H561 120.6 no
C57 C56 H561 119.7 no
C56 C57 C58 119.6(3) yes
C56 C57 H571 120.2 no
C58 C57 H571 120.2 no
C57 C58 C53 121.1(3) yes
C57 C58 H581 118.7 no
C53 C58 H581 120.1 no
Cl1 C59 Cl2 117.84(9) yes
Cl1 C59 H591 109.0 no
Cl2 C59 H591 106.7 no
Cl1 C59 H592 106.0 no
Cl2 C59 H592 105.9 no
H591 C59 H592 111.4 no
Cl101 C159 Cl102 117.91(10) yes
Cl101 C159 H1591 105.8 no
Cl102 C159 H1591 114.2 no
Cl101 C159 H1592 99.6 no
Cl102 C159 H1592 108.8 no
H1591 C159 H1592 109.4 no

loop_
_geom_bond_atom_site_label_1
_geom_bond_atom_site_label_2
_geom_bond_distance
_geom_bond_publ_flag
Cu1 N1 1.922(2) yes
Cu1 O1 1.8603(16) yes
Cu1 O2 1.9200(15) yes
Cu1 O4 1.9310(17) yes
Cu2 N2 1.931(2) yes
Cu2 O2 1.9451(17) yes
Cu2 O3 1.8695(15) yes
Cu2 O4 1.9223(15) yes
N1 C7 1.282(3) yes
N1 C8 1.484(2) yes
N2 C36 1.280(3) yes
N2 C37 1.483(2) yes
O1 C1 1.297(3) yes
O2 C9 1.412(3) yes
O3 C30 1.303(3) yes
O4 C38 1.404(3) yes
C1 C2 1.441(3) yes
C1 C6 1.427(3) yes
C2 C3 1.372(3) yes
C2 C10 1.529(3) yes
C3 C4 1.417(3) yes
C3 H31 0.926 no
C4 C5 1.380(3) yes
C4 C14 1.531(3) yes
C5 C6 1.420(3) yes
C5 H51 0.937 no
C6 C7 1.451(3) yes
C7 H71 0.943 no
C8 C9 1.571(3) yes
C8 C18 1.506(3) yes
C8 H81 0.974 no
C9 C24 1.513(3) yes
C9 H91 0.981 no
C10 C11 1.529(4) yes
C10 C12 1.532(4) yes
C10 C13 1.543(3) yes
C11 H111 0.953 no
C11 H112 0.967 no
C11 H113 0.961 no
C12 H121 0.966 no
C12 H122 0.966 no
C12 H123 0.955 no
C13 H131 0.962 no
C13 H132 0.970 no
C13 H133 0.966 no
C14 C15 1.542(4) yes
C14 C16 1.531(4) yes
C14 C17 1.517(4) yes
C15 H151 0.972 no
C15 H152 0.964 no
C15 H153 0.958 no
C16 H161 0.963 no
C16 H162 0.972 no
C16 H163 0.977 no
C17 H171 0.990 no
C17 H172 0.962 no
C17 H173 0.966 no
C18 C19 1.400(3) yes
C18 C23 1.398(3) yes
C19 C20 1.386(4) yes
C19 H191 0.942 no
C20 C21 1.382(5) yes
C20 H201 0.940 no
C21 C22 1.380(5) yes
C21 H211 0.937 no
C22 C23 1.404(4) yes
C22 H221 0.930 no
C23 H231 0.955 no
C24 C25 1.390(4) yes
C24 C29 1.390(3) yes
C25 C26 1.392(5) yes
C25 H251 0.923 no
C26 C27 1.386(5) yes
C26 H261 0.933 no
C27 C28 1.373(5) yes
C27 H271 0.894 no
C28 C29 1.367(4) yes
C28 H281 0.923 no
C29 H291 0.938 no
C30 C31 1.437(3) yes
C30 C35 1.432(3) yes
C31 C32 1.369(4) yes
C31 C39 1.532(3) yes
C32 C33 1.410(4) yes
C32 H321 0.950 no
C33 C34 1.379(3) yes
C33 C43 1.526(4) yes
C34 C35 1.412(4) yes
C34 H341 0.928 no
C35 C36 1.452(3) yes
C36 H361 0.968 no
C37 C38 1.572(3) yes
C37 C47 1.522(3) yes
C37 H371 0.990 no
C38 C53 1.519(4) yes
C38 H381 0.987 no
C39 C40 1.525(4) yes
C39 C41 1.541(4) yes
C39 C42 1.542(3) yes
C40 H401 0.965 no
C40 H402 0.957 no
C40 H403 0.955 no
C41 H411 0.955 no
C41 H412 0.956 no
C41 H413 0.955 no
C42 H421 0.945 no
C42 H422 0.967 no
C42 H423 0.965 no
C43 C44 1.537(4) yes
C43 C45 1.541(5) yes
C43 C46 1.521(5) yes
C44 H441 0.966 no
C44 H442 0.975 no
C44 H443 0.970 no
C45 H451 0.960 no
C45 H452 0.970 no
C45 H453 0.980 no
C46 H461 0.986 no
C46 H462 0.962 no
C46 H463 0.961 no
C47 C48 1.384(4) yes
C47 C52 1.391(3) yes
C48 C49 1.398(4) yes
C48 H481 0.925 no
C49 C50 1.386(4) yes
C49 H491 0.907 no
C50 C51 1.368(5) yes
C50 H501 0.926 no
C51 C52 1.398(4) yes
C51 H511 0.924 no
C52 H521 0.941 no
C53 C54 1.398(3) yes
C53 C58 1.382(4) yes
C54 C55 1.377(5) yes
C54 H541 0.898 no
C55 C56 1.377(6) yes
C55 H551 0.935 no
C56 C57 1.404(6) yes
C56 H561 0.932 no
C57 C58 1.387(5) yes
C57 H571 0.935 no
C58 H581 0.951 no
C59 Cl1 1.847(7) yes
C59 Cl2 1.854(7) yes
C59 H591 0.969 no
C59 H592 0.980 no
C159 Cl101 1.868(9) yes
C159 Cl102 1.865(9) yes
C159 H1591 0.974 no
C159 H1592 0.973 no

loop_
_geom_hbond_atom_site_label_D
_geom_hbond_atom_site_label_H
_geom_hbond_atom_site_label_A
_geom_hbond_angle_DHA
_geom_hbond_distance_DH
_geom_hbond_distance_HA
_geom_hbond_distance_DA
_geom_hbond_publ_flag
C11 H111 O1 120.09(9) 0.953 2.396 2.990(5) yes
C40 H402 O3 120.68(8) 0.957 2.302 2.909(5) yes
C41 H411 O3 120.47(8) 0.955 2.464 3.061(5) yes

loop_
_platon_squeeze_void_nr
_platon_squeeze_void_average_x
_platon_squeeze_void_average_y
_platon_squeeze_void_average_z
_platon_squeeze_void_volume
_platon_squeeze_void_count_electrons
_platon_squeeze_void_content
1 0.096 0.159 -0.009 17 10 ' '
2 0.404 0.659 0.008 17 10 ' '
3 0.596 0.341 0.008 17 10 ' '
4 0.904 0.841 -0.009 17 10 ' '
5 0.000 0.000 0.338 178 23 ' '
6 0.500 0.500 0.662 178 23 ' '
